data_7124149
loop_
_publ_author_name
'Ikeya, Minako'
'Katada, Genki'
'Ito, Suguru'

_publ_section_title
;
 Tunable mechanochromic luminescence of 2-alkyl-4-(pyren-1-yl)thiophenes:
 Controlling the self-recovering properties and the range of chromism
;
_journal_name_full 'Chemical Communications'
_journal_paper_doi 10.1039/C9CC06406K
_journal_year 2019
_chemical_formula_moiety 'C44 H32 S2'
_chemical_formula_sum 'C44 H32 S2'
_chemical_formula_weight 624.86
_chemical_melting_point 364.6(5)
_chemical_name_systematic 2-Ethyl-4-(pyren-1-yl)thiophene
_space_group_crystal_system monoclinic
_space_group_IT_number 14
_space_group_name_Hall '-P 2ybc'
_space_group_name_H-M_alt 'P 1 21/c 1'
_symmetry_space_group_name_Hall '-P 2ybc'
_symmetry_space_group_name_H-M 'P 1 21/c 1'
_atom_sites_solution_hydrogens geom
_atom_sites_solution_primary direct
_atom_sites_solution_secondary difmap
_audit_update_record
;
2019-08-15 deposited with the CCDC.    2019-09-12 downloaded from the CCDC.
;
_cell_angle_alpha 90.0000
_cell_angle_beta 93.3805(13)
_cell_angle_gamma 90.0000
_cell_formula_units_Z 4
_cell_length_a 8.32033(14)
_cell_length_b 7.16490(12)
_cell_length_c 53.8962(7)
_cell_measurement_reflns_used 8524
_cell_measurement_temperature 223
_cell_measurement_theta_max 72.77
_cell_measurement_theta_min 5.33
_cell_volume 3207.40(9)
_computing_cell_refinement 'CrysAlisPro 1.171.39.46e (Rigaku OD, 2018)'
_computing_data_collection 'CrysAlisPro 1.171.39.46e (Rigaku OD, 2018)'
_computing_data_reduction 'CrysAlisPro 1.171.39.46e (Rigaku OD, 2018)'
_computing_molecular_graphics 'CrystalStructure 4.2.5'
_computing_publication_material 'CrystalStructure 4.2.5 (Rigaku, 2017)'
_computing_structure_refinement 'SHELXL Version 2014/7 (Sheldrick, 2008)'
_computing_structure_solution 'SIR2011 (Burla, et al., 2012)'
_diffrn_ambient_temperature 223
_diffrn_detector_area_resol_mean 5.811
_diffrn_measured_fraction_theta_full 0.999
_diffrn_measured_fraction_theta_max 0.998
_diffrn_measurement_device_type 'Rigaku XtaLAB P200'
_diffrn_measurement_method \w
_diffrn_radiation_type 'Cu K\a'
_diffrn_radiation_wavelength 1.54184
_diffrn_reflns_av_R_equivalents 0.0296
_diffrn_reflns_Laue_measured_fraction_full 0.999
_diffrn_reflns_Laue_measured_fraction_max 0.998
_diffrn_reflns_limit_h_max 9
_diffrn_reflns_limit_h_min -8
_diffrn_reflns_limit_k_max 8
_diffrn_reflns_limit_k_min -5
_diffrn_reflns_limit_l_max 60
_diffrn_reflns_limit_l_min -64
_diffrn_reflns_number 16899
_diffrn_reflns_point_group_measured_fraction_full 0.999
_diffrn_reflns_point_group_measured_fraction_max 0.998
_diffrn_reflns_theta_full 67.684
_diffrn_reflns_theta_max 68.249
_diffrn_reflns_theta_min 4.932
_diffrn_standards_number 0
_exptl_absorpt_coefficient_mu 1.735
_exptl_absorpt_correction_T_max 0.679
_exptl_absorpt_correction_T_min 0.420
_exptl_absorpt_correction_type multi-scan
_exptl_absorpt_process_details
;
CrysAlisPro 1.171.39.46e (Rigaku Oxford Diffraction, 2018)
Empirical absorption correction using spherical harmonics,
 implemented in SCALE3 ABSPACK scaling algorithm.
;
_exptl_crystal_colour colourless
_exptl_crystal_density_diffrn 1.294
_exptl_crystal_density_method 'not measured'
_exptl_crystal_description block
_exptl_crystal_F_000 1312.00
_exptl_crystal_preparation Luminescent
_exptl_crystal_recrystallization_method 'Re-crystallisation from solvent: acetonitrile'
_exptl_crystal_size_max 0.653
_exptl_crystal_size_mid 0.476
_exptl_crystal_size_min 0.223
_refine_diff_density_max 1.12
_refine_diff_density_min -0.82
_refine_ls_extinction_method none
_refine_ls_goodness_of_fit_ref 1.045
_refine_ls_hydrogen_treatment constr
_refine_ls_number_parameters 415
_refine_ls_number_reflns 5854
_refine_ls_number_restraints 0
_refine_ls_R_factor_all 0.0914
_refine_ls_R_factor_gt 0.0811
_refine_ls_shift/su_max 0.001
_refine_ls_structure_factor_coef Fsqd
_refine_ls_weighting_details 'w = 1/[\s^2^(Fo^2^)+(0.0799P)^2^+4.6233P] where P=(Fo^2^+2Fc^2^)/3'
_refine_ls_weighting_scheme calc
_refine_ls_wR_factor_gt 0.2020
_refine_ls_wR_factor_ref 0.2095
_reflns_Friedel_coverage 0.000
_reflns_number_gt 4825
_reflns_number_total 5854
_reflns_threshold_expression F^2^>2.0\s(F^2^)
_cod_data_source_file c9cc06406k3.cif
_cod_data_source_block mina239_2b
_cod_depositor_comments
;
The following automatic conversions were performed:

'_chemical_melting_point' value '364.15-365.15' was changed to
'364.6(5)' - the average value was taken and precision was estimated.

Automatic conversion script
Id: cif_fix_values 4973 2017-02-22 13:04:09Z antanas 
;
_cod_database_code 7124149

loop_
_space_group_symop_id
_space_group_symop_operation_xyz
1 +X,+Y,+Z
2 -X,1/2+Y,1/2-Z
3 -X,-Y,-Z
4 +X,-1/2-Y,-1/2+Z

loop_
_atom_site_label
_atom_site_type_symbol
_atom_site_fract_x
_atom_site_fract_y
_atom_site_fract_z
_atom_site_U_iso_or_equiv
_atom_site_adp_type
_atom_site_occupancy
_atom_site_site_symmetry_order
_atom_site_calc_flag
_atom_site_refinement_flags_posn
_atom_site_refinement_flags_adp
S1 S 0.58083(15) -0.01599(19) 0.96043(2) 0.0853(4) Uani 1 1 d . .
S2 S -0.11619(16) 0.4977(2) 0.95914(2) 0.0904(4) Uani 1 1 d . .
C1 C 0.4613(5) -0.1834(6) 0.94576(6) 0.0671(10) Uani 1 1 d . .
C2 C 0.4241(4) -0.1309(5) 0.92192(6) 0.0549(8) Uani 1 1 d . .
H2 H 0.3606 -0.2046 0.9107 0.066 Uiso 1 1 calc R U
C3 C 0.4892(4) 0.0457(5) 0.91513(6) 0.0524(8) Uani 1 1 d . .
C4 C 0.5785(5) 0.1231(6) 0.93437(7) 0.0696(11) Uani 1 1 d . .
H4 H 0.6322 0.2382 0.9336 0.083 Uiso 1 1 calc R U
C5 C 0.4528(4) 0.1419(5) 0.89092(6) 0.0456(7) Uani 1 1 d . .
C6 C 0.3909(4) 0.3228(5) 0.89109(7) 0.0540(8) Uani 1 1 d . .
H6 H 0.3810 0.3832 0.9064 0.065 Uiso 1 1 calc R U
C7 C 0.3439(4) 0.4157(5) 0.86941(7) 0.0536(8) Uani 1 1 d . .
H7 H 0.3028 0.5376 0.8702 0.064 Uiso 1 1 calc R U
C8 C 0.3564(3) 0.3318(4) 0.84649(6) 0.0439(7) Uani 1 1 d . .
C9 C 0.3071(4) 0.4221(5) 0.82350(7) 0.0520(8) Uani 1 1 d . .
H9 H 0.2648 0.5436 0.8239 0.062 Uiso 1 1 calc R U
C10 C 0.3197(4) 0.3386(5) 0.80160(7) 0.0517(8) Uani 1 1 d . .
H10 H 0.2837 0.4014 0.7870 0.062 Uiso 1 1 calc R U
C11 C 0.3872(3) 0.1546(4) 0.79985(6) 0.0437(7) Uani 1 1 d . .
C12 C 0.4018(4) 0.0638(5) 0.77725(6) 0.0542(8) Uani 1 1 d . .
H12 H 0.3643 0.1227 0.7624 0.065 Uiso 1 1 calc R U
C13 C 0.4704(4) -0.1106(5) 0.77624(6) 0.0553(8) Uani 1 1 d . .
H13 H 0.4804 -0.1685 0.7608 0.066 Uiso 1 1 calc R U
C14 C 0.5249(4) -0.2023(5) 0.79786(6) 0.0484(7) Uani 1 1 d . .
H14 H 0.5720 -0.3211 0.7969 0.058 Uiso 1 1 calc R U
C15 C 0.5102(3) -0.1191(4) 0.82098(5) 0.0399(6) Uani 1 1 d . .
C16 C 0.5619(3) -0.2089(4) 0.84374(5) 0.0414(7) Uani 1 1 d . .
H16 H 0.6090 -0.3280 0.8432 0.050 Uiso 1 1 calc R U
C17 C 0.5451(3) -0.1279(4) 0.86597(5) 0.0413(7) Uani 1 1 d . .
H17 H 0.5812 -0.1913 0.8805 0.050 Uiso 1 1 calc R U
C18 C 0.4728(3) 0.0540(4) 0.86797(5) 0.0372(6) Uani 1 1 d . .
C19 C 0.4234(3) 0.1488(4) 0.84563(5) 0.0374(6) Uani 1 1 d . .
C20 C 0.4403(3) 0.0622(4) 0.82216(5) 0.0373(6) Uani 1 1 d . .
C21 C 0.4078(7) -0.3602(7) 0.95878(8) 0.0908(15) Uani 1 1 d . .
H21A H 0.3240 -0.4210 0.9481 0.109 Uiso 1 1 calc R U
H21B H 0.4996 -0.4458 0.9605 0.109 Uiso 1 1 calc R U
C22 C 0.3470(11) -0.3332(10) 0.98283(11) 0.156(3) Uani 1 1 d . .
H22A H 0.3164 -0.4528 0.9896 0.187 Uiso 1 1 calc R U
H22B H 0.4297 -0.2767 0.9938 0.187 Uiso 1 1 calc R U
H22C H 0.2537 -0.2519 0.9814 0.187 Uiso 1 1 calc R U
C23 C -0.0090(5) 0.3248(7) 0.94494(7) 0.0719(11) Uani 1 1 d . .
C24 C 0.0104(4) 0.3746(5) 0.92094(6) 0.0562(9) Uani 1 1 d . .
H24 H 0.0644 0.2988 0.9099 0.067 Uiso 1 1 calc R U
C25 C -0.0577(4) 0.5514(5) 0.91382(6) 0.0513(8) Uani 1 1 d . .
C26 C -0.1318(5) 0.6334(6) 0.93275(7) 0.0688(11) Uani 1 1 d . .
H26 H -0.1849 0.7491 0.9316 0.083 Uiso 1 1 calc R U
C27 C -0.0401(3) 0.6424(4) 0.88933(5) 0.0422(7) Uani 1 1 d . .
C28 C 0.0233(4) 0.8236(5) 0.88889(6) 0.0506(8) Uani 1 1 d . .
H28 H 0.0469 0.8860 0.9040 0.061 Uiso 1 1 calc R U
C29 C 0.0519(4) 0.9131(5) 0.86692(7) 0.0508(8) Uani 1 1 d . .
H29 H 0.0943 1.0348 0.8673 0.061 Uiso 1 1 calc R U
C30 C 0.0191(3) 0.8260(4) 0.84427(6) 0.0422(7) Uani 1 1 d . .
C31 C 0.0491(4) 0.9135(5) 0.82101(7) 0.0504(8) Uani 1 1 d . .
H31 H 0.0930 1.0345 0.8211 0.060 Uiso 1 1 calc R U
C32 C 0.0166(4) 0.8278(5) 0.79936(6) 0.0514(8) Uani 1 1 d . .
H32 H 0.0394 0.8891 0.7846 0.062 Uiso 1 1 calc R U
C33 C -0.0530(3) 0.6432(4) 0.79806(5) 0.0433(7) Uani 1 1 d . .
C34 C -0.0886(4) 0.5504(5) 0.77571(6) 0.0529(8) Uani 1 1 d . .
H34 H -0.0662 0.6084 0.7607 0.063 Uiso 1 1 calc R U
C35 C -0.1564(4) 0.3746(5) 0.77534(6) 0.0530(8) Uani 1 1 d . .
H35 H -0.1799 0.3146 0.7600 0.064 Uiso 1 1 calc R U
C36 C -0.1903(4) 0.2854(5) 0.79726(5) 0.0454(7) Uani 1 1 d . .
H36 H -0.2370 0.1659 0.7967 0.055 Uiso 1 1 calc R U
C37 C -0.1554(3) 0.3725(4) 0.82016(5) 0.0374(6) Uani 1 1 d . .
C38 C -0.1880(3) 0.2852(4) 0.84327(5) 0.0391(6) Uani 1 1 d . .
H38 H -0.2355 0.1661 0.8431 0.047 Uiso 1 1 calc R U
C39 C -0.1522(3) 0.3696(4) 0.86517(5) 0.0388(6) Uani 1 1 d . .
H39 H -0.1756 0.3081 0.8799 0.047 Uiso 1 1 calc R U
C40 C -0.0790(3) 0.5513(4) 0.86663(5) 0.0367(6) Uani 1 1 d . .
C41 C -0.0483(3) 0.6433(4) 0.84395(5) 0.0360(6) Uani 1 1 d . .
C42 C -0.0856(3) 0.5526(4) 0.82079(5) 0.0361(6) Uani 1 1 d . .
C43 C 0.0532(8) 0.1482(7) 0.95821(8) 0.1011(18) Uani 1 1 d . .
H43A H -0.0385 0.0645 0.9601 0.121 Uiso 1 1 calc R U
H43B H 0.1269 0.0851 0.9474 0.121 Uiso 1 1 calc R U
C44 C 0.1325(12) 0.1722(11) 0.98158(13) 0.185(4) Uani 1 1 d . .
H44A H 0.1664 0.0516 0.9882 0.222 Uiso 1 1 calc R U
H44B H 0.2261 0.2511 0.9800 0.222 Uiso 1 1 calc R U
H44C H 0.0601 0.2304 0.9927 0.222 Uiso 1 1 calc R U

loop_
_atom_site_aniso_label
_atom_site_aniso_U_11
_atom_site_aniso_U_22
_atom_site_aniso_U_33
_atom_site_aniso_U_23
_atom_site_aniso_U_13
_atom_site_aniso_U_12
S1 0.0940(8) 0.1156(10) 0.0441(5) -0.0207(5) -0.0133(5) 0.0101(7)
S2 0.1061(9) 0.1243(11) 0.0420(5) -0.0178(5) 0.0151(5) -0.0310(8)
C1 0.073(2) 0.086(3) 0.0428(18) -0.0028(18) 0.0070(16) 0.013(2)
C2 0.0553(19) 0.068(2) 0.0412(16) -0.0031(16) 0.0055(14) -0.0010(17)
C3 0.0453(17) 0.070(2) 0.0420(16) -0.0135(15) 0.0025(13) -0.0019(16)
C4 0.065(2) 0.085(3) 0.058(2) -0.020(2) -0.0048(18) -0.005(2)
C5 0.0393(16) 0.0514(18) 0.0465(16) -0.0091(14) 0.0047(12) -0.0056(14)
C6 0.0494(19) 0.053(2) 0.060(2) -0.0179(16) 0.0099(15) -0.0051(15)
C7 0.0448(17) 0.0400(17) 0.077(2) -0.0089(17) 0.0119(16) -0.0002(14)
C8 0.0309(14) 0.0377(16) 0.0634(19) -0.0006(14) 0.0060(13) -0.0025(12)
C9 0.0386(16) 0.0390(17) 0.078(2) 0.0072(16) 0.0039(15) 0.0026(13)
C10 0.0413(17) 0.0495(19) 0.063(2) 0.0154(16) -0.0033(15) -0.0030(14)
C11 0.0328(14) 0.0478(17) 0.0501(17) 0.0086(14) -0.0004(12) -0.0059(13)
C12 0.0494(18) 0.071(2) 0.0421(17) 0.0059(16) 0.0000(14) -0.0086(17)
C13 0.0532(19) 0.068(2) 0.0446(17) -0.0108(16) 0.0051(14) -0.0050(17)
C14 0.0450(17) 0.0507(18) 0.0499(17) -0.0108(15) 0.0053(13) -0.0006(14)
C15 0.0308(14) 0.0433(16) 0.0458(16) -0.0042(13) 0.0029(11) -0.0035(12)
C16 0.0357(15) 0.0371(15) 0.0512(17) -0.0029(13) 0.0013(12) 0.0001(12)
C17 0.0358(15) 0.0434(16) 0.0446(15) 0.0032(13) 0.0000(12) 0.0002(13)
C18 0.0295(13) 0.0386(15) 0.0434(15) -0.0040(12) 0.0023(11) -0.0035(11)
C19 0.0283(13) 0.0373(15) 0.0469(15) -0.0028(12) 0.0041(11) -0.0045(11)
C20 0.0286(13) 0.0408(15) 0.0425(15) -0.0005(12) 0.0025(11) -0.0042(11)
C21 0.128(4) 0.091(3) 0.054(2) 0.011(2) 0.012(2) 0.007(3)
C22 0.265(10) 0.114(5) 0.096(4) -0.008(4) 0.073(5) -0.036(6)
C23 0.079(3) 0.092(3) 0.0437(18) 0.0032(19) -0.0063(17) -0.022(2)
C24 0.057(2) 0.070(2) 0.0413(16) 0.0038(16) -0.0041(14) -0.0058(18)
C25 0.0445(17) 0.068(2) 0.0410(16) -0.0089(15) -0.0009(13) -0.0062(16)
C26 0.069(2) 0.086(3) 0.052(2) -0.021(2) 0.0093(17) -0.008(2)
C27 0.0348(15) 0.0482(17) 0.0434(16) -0.0039(13) 0.0005(12) 0.0007(13)
C28 0.0431(17) 0.0517(19) 0.0562(19) -0.0160(15) -0.0036(14) 0.0019(14)
C29 0.0406(16) 0.0394(16) 0.072(2) -0.0044(16) -0.0031(15) -0.0018(13)
C30 0.0299(14) 0.0378(16) 0.0588(18) 0.0031(13) 0.0012(12) 0.0020(12)
C31 0.0370(16) 0.0423(17) 0.072(2) 0.0150(16) 0.0070(14) -0.0006(13)
C32 0.0431(17) 0.055(2) 0.0566(19) 0.0206(16) 0.0073(14) 0.0015(15)
C33 0.0342(14) 0.0510(18) 0.0450(16) 0.0122(14) 0.0028(12) 0.0067(13)
C34 0.0475(18) 0.072(2) 0.0396(16) 0.0097(15) 0.0028(13) 0.0067(17)
C35 0.0489(18) 0.071(2) 0.0389(16) -0.0042(15) -0.0025(13) 0.0064(17)
C36 0.0402(16) 0.0499(18) 0.0455(16) -0.0045(14) -0.0034(12) 0.0010(14)
C37 0.0302(13) 0.0418(15) 0.0397(14) 0.0005(12) -0.0010(11) 0.0021(12)
C38 0.0344(14) 0.0360(15) 0.0467(16) 0.0014(12) 0.0004(12) -0.0032(12)
C39 0.0352(14) 0.0422(16) 0.0391(14) 0.0054(12) 0.0016(11) -0.0012(12)
C40 0.0293(13) 0.0390(15) 0.0416(15) 0.0014(12) 0.0013(11) 0.0011(11)
C41 0.0274(13) 0.0361(14) 0.0443(15) 0.0022(12) 0.0008(11) 0.0040(11)
C42 0.0266(13) 0.0408(15) 0.0408(14) 0.0057(12) 0.0013(11) 0.0042(11)
C43 0.146(5) 0.099(4) 0.056(2) 0.025(2) -0.018(3) -0.024(3)
C44 0.301(12) 0.124(6) 0.117(5) -0.008(4) -0.093(7) 0.040(7)

loop_
_atom_type_symbol
_atom_type_description
_atom_type_scat_dispersion_real
_atom_type_scat_dispersion_imag
_atom_type_scat_source
C C 0.0181 0.0091
;
International Tables for Crystallography
(Vol. C, Tables 4.2.6.8 and 6.1.1.4)
;
H H 0.0000 0.0000
;
International Tables for Crystallography
(Vol. C, Table 6.1.1.4)
;
S S 0.3331 0.5567
;
International Tables for Crystallography
(Vol. C, Tables 4.2.6.8 and 6.1.1.4)
;

loop_
_geom_angle_atom_site_label_1
_geom_angle_atom_site_label_2
_geom_angle_atom_site_label_3
_geom_angle
C1 S1 C4 92.88(19)
C26 S2 C23 93.13(19)
C2 C1 C21 127.5(4)
C2 C1 S1 109.6(3)
C21 C1 S1 122.9(3)
C1 C2 C3 114.7(3)
C1 C2 H2 122.6
C3 C2 H2 122.6
C4 C3 C2 111.4(3)
C4 C3 C5 123.6(4)
C2 C3 C5 124.9(3)
C3 C4 S1 111.4(3)
C3 C4 H4 124.3
S1 C4 H4 124.3
C6 C5 C18 119.0(3)
C6 C5 C3 118.7(3)
C18 C5 C3 122.3(3)
C7 C6 C5 121.9(3)
C7 C6 H6 119.0
C5 C6 H6 119.0
C6 C7 C8 120.9(3)
C6 C7 H7 119.5
C8 C7 H7 119.5
C7 C8 C19 118.6(3)
C7 C8 C9 122.8(3)
C19 C8 C9 118.6(3)
C10 C9 C8 121.9(3)
C10 C9 H9 119.0
C8 C9 H9 119.0
C9 C10 C11 121.4(3)
C9 C10 H10 119.3
C11 C10 H10 119.3
C12 C11 C20 118.9(3)
C12 C11 C10 122.7(3)
C20 C11 C10 118.4(3)
C13 C12 C11 121.1(3)
C13 C12 H12 119.4
C11 C12 H12 119.4
C12 C13 C14 120.7(3)
C12 C13 H13 119.6
C14 C13 H13 119.6
C13 C14 C15 120.4(3)
C13 C14 H14 119.8
C15 C14 H14 119.8
C14 C15 C20 119.1(3)
C14 C15 C16 122.5(3)
C20 C15 C16 118.4(3)
C17 C16 C15 121.9(3)
C17 C16 H16 119.1
C15 C16 H16 119.1
C16 C17 C18 121.4(3)
C16 C17 H17 119.3
C18 C17 H17 119.3
C5 C18 C19 119.2(3)
C5 C18 C17 122.8(3)
C19 C18 C17 118.0(2)
C18 C19 C20 120.3(3)
C18 C19 C8 120.4(3)
C20 C19 C8 119.3(3)
C11 C20 C19 120.5(3)
C11 C20 C15 119.6(3)
C19 C20 C15 119.9(3)
C22 C21 C1 115.6(5)
C22 C21 H21A 108.4
C1 C21 H21A 108.4
C22 C21 H21B 108.4
C1 C21 H21B 108.4
H21A C21 H21B 107.4
C21 C22 H22A 109.5
C21 C22 H22B 109.5
H22A C22 H22B 109.5
C21 C22 H22C 109.5
H22A C22 H22C 109.5
H22B C22 H22C 109.5
C24 C23 C43 127.3(4)
C24 C23 S2 109.0(3)
C43 C23 S2 123.7(3)
C23 C24 C25 114.9(4)
C23 C24 H24 122.6
C25 C24 H24 122.6
C26 C25 C24 111.8(3)
C26 C25 C27 123.4(4)
C24 C25 C27 124.6(3)
C25 C26 S2 111.2(3)
C25 C26 H26 124.4
S2 C26 H26 124.4
C28 C27 C40 118.8(3)
C28 C27 C25 118.5(3)
C40 C27 C25 122.6(3)
C29 C28 C27 121.9(3)
C29 C28 H28 119.0
C27 C28 H28 119.0
C28 C29 C30 120.8(3)
C28 C29 H29 119.6
C30 C29 H29 119.6
C29 C30 C41 118.9(3)
C29 C30 C31 122.5(3)
C41 C30 C31 118.7(3)
C32 C31 C30 121.7(3)
C32 C31 H31 119.1
C30 C31 H31 119.1
C31 C32 C33 121.7(3)
C31 C32 H32 119.2
C33 C32 H32 119.2
C34 C33 C42 118.9(3)
C34 C33 C32 122.9(3)
C42 C33 C32 118.1(3)
C35 C34 C33 121.0(3)
C35 C34 H34 119.5
C33 C34 H34 119.5
C34 C35 C36 120.8(3)
C34 C35 H35 119.6
C36 C35 H35 119.6
C35 C36 C37 120.3(3)
C35 C36 H36 119.9
C37 C36 H36 119.9
C36 C37 C42 119.5(3)
C36 C37 C38 122.1(3)
C42 C37 C38 118.4(3)
C39 C38 C37 121.5(3)
C39 C38 H38 119.2
C37 C38 H38 119.2
C38 C39 C40 121.8(3)
C38 C39 H39 119.1
C40 C39 H39 119.1
C27 C40 C41 119.2(3)
C27 C40 C39 122.9(3)
C41 C40 C39 118.0(2)
C30 C41 C40 120.4(3)
C30 C41 C42 119.7(3)
C40 C41 C42 120.0(3)
C37 C42 C41 120.3(2)
C37 C42 C33 119.5(3)
C41 C42 C33 120.1(3)
C44 C43 C23 116.7(5)
C44 C43 H43A 108.1
C23 C43 H43A 108.1
C44 C43 H43B 108.1
C23 C43 H43B 108.1
H43A C43 H43B 107.3
C43 C44 H44A 109.5
C43 C44 H44B 109.5
H44A C44 H44B 109.5
C43 C44 H44C 109.5
H44A C44 H44C 109.5
H44B C44 H44C 109.5

loop_
_geom_bond_atom_site_label_1
_geom_bond_atom_site_label_2
_geom_bond_distance
S1 C1 1.721(5)
S1 C4 1.722(5)
S2 C26 1.721(4)
S2 C23 1.731(5)
C1 C2 1.357(5)
C1 C21 1.527(6)
C2 C3 1.432(5)
C2 H2 0.9400
C3 C4 1.358(5)
C3 C5 1.491(5)
C4 H4 0.9400
C5 C6 1.395(5)
C5 C18 1.407(4)
C6 C7 1.381(5)
C6 H6 0.9400
C7 C8 1.383(5)
C7 H7 0.9400
C8 C19 1.426(4)
C8 C9 1.436(5)
C9 C10 1.333(5)
C9 H9 0.9400
C10 C11 1.439(5)
C10 H10 0.9400
C11 C12 1.392(5)
C11 C20 1.420(4)
C12 C13 1.376(5)
C12 H12 0.9400
C13 C14 1.390(5)
C13 H13 0.9400
C14 C15 1.393(4)
C14 H14 0.9400
C15 C20 1.426(4)
C15 C16 1.429(4)
C16 C17 1.346(4)
C16 H16 0.9400
C17 C18 1.442(4)
C17 H17 0.9400
C18 C19 1.422(4)
C19 C20 1.424(4)
C21 C22 1.432(7)
C21 H21A 0.9800
C21 H21B 0.9800
C22 H22A 0.9700
C22 H22B 0.9700
C22 H22C 0.9700
C23 C24 1.360(5)
C23 C43 1.528(7)
C24 C25 1.431(5)
C24 H24 0.9400
C25 C26 1.357(5)
C25 C27 1.487(4)
C26 H26 0.9400
C27 C28 1.402(5)
C27 C40 1.408(4)
C28 C29 1.380(5)
C28 H28 0.9400
C29 C30 1.384(4)
C29 H29 0.9400
C30 C41 1.424(4)
C30 C31 1.437(4)
C31 C32 1.332(5)
C31 H31 0.9400
C32 C33 1.444(5)
C32 H32 0.9400
C33 C34 1.392(5)
C33 C42 1.427(4)
C34 C35 1.380(5)
C34 H34 0.9400
C35 C36 1.386(4)
C35 H35 0.9400
C36 C37 1.399(4)
C36 H36 0.9400
C37 C42 1.414(4)
C37 C38 1.434(4)
C38 C39 1.344(4)
C38 H38 0.9400
C39 C40 1.437(4)
C39 H39 0.9400
C40 C41 1.425(4)
C41 C42 1.425(4)
C43 C44 1.398(7)
C43 H43A 0.9800
C43 H43B 0.9800
C44 H44A 0.9700
C44 H44B 0.9700
C44 H44C 0.9700

loop_
_geom_torsion_atom_site_label_1
_geom_torsion_atom_site_label_2
_geom_torsion_atom_site_label_3
_geom_torsion_atom_site_label_4
_geom_torsion
C4 S1 C1 C2 0.3(3)
C4 S1 C1 C21 -179.1(4)
C21 C1 C2 C3 178.5(4)
S1 C1 C2 C3 -0.8(4)
C1 C2 C3 C4 1.0(5)
C1 C2 C3 C5 -173.8(3)
C2 C3 C4 S1 -0.7(4)
C5 C3 C4 S1 174.2(3)
C1 S1 C4 C3 0.3(3)
C4 C3 C5 C6 -50.5(5)
C2 C3 C5 C6 123.7(4)
C4 C3 C5 C18 132.0(4)
C2 C3 C5 C18 -53.8(5)
C18 C5 C6 C7 2.2(5)
C3 C5 C6 C7 -175.4(3)
C5 C6 C7 C8 0.1(5)
C6 C7 C8 C19 -1.8(5)
C6 C7 C8 C9 179.2(3)
C7 C8 C9 C10 -179.8(3)
C19 C8 C9 C10 1.2(5)
C8 C9 C10 C11 -1.5(5)
C9 C10 C11 C12 180.0(3)
C9 C10 C11 C20 0.2(4)
C20 C11 C12 C13 -1.7(5)
C10 C11 C12 C13 178.5(3)
C11 C12 C13 C14 0.9(5)
C12 C13 C14 C15 0.4(5)
C13 C14 C15 C20 -0.8(4)
C13 C14 C15 C16 178.9(3)
C14 C15 C16 C17 -179.1(3)
C20 C15 C16 C17 0.6(4)
C15 C16 C17 C18 0.4(4)
C6 C5 C18 C19 -2.6(4)
C3 C5 C18 C19 174.9(3)
C6 C5 C18 C17 176.1(3)
C3 C5 C18 C17 -6.4(4)
C16 C17 C18 C5 179.6(3)
C16 C17 C18 C19 -1.7(4)
C5 C18 C19 C20 -179.2(3)
C17 C18 C19 C20 2.1(4)
C5 C18 C19 C8 0.9(4)
C17 C18 C19 C8 -177.8(2)
C7 C8 C19 C18 1.3(4)
C9 C8 C19 C18 -179.6(3)
C7 C8 C19 C20 -178.6(3)
C9 C8 C19 C20 0.4(4)
C12 C11 C20 C19 -178.4(3)
C10 C11 C20 C19 1.4(4)
C12 C11 C20 C15 1.2(4)
C10 C11 C20 C15 -179.0(3)
C18 C19 C20 C11 178.4(2)
C8 C19 C20 C11 -1.7(4)
C18 C19 C20 C15 -1.2(4)
C8 C19 C20 C15 178.7(2)
C14 C15 C20 C11 0.0(4)
C16 C15 C20 C11 -179.7(3)
C14 C15 C20 C19 179.6(3)
C16 C15 C20 C19 -0.1(4)
C2 C1 C21 C22 -132.5(6)
S1 C1 C21 C22 46.7(7)
C26 S2 C23 C24 -0.3(3)
C26 S2 C23 C43 179.0(4)
C43 C23 C24 C25 -178.4(4)
S2 C23 C24 C25 0.9(4)
C23 C24 C25 C26 -1.2(5)
C23 C24 C25 C27 174.7(3)
C24 C25 C26 S2 0.9(4)
C27 C25 C26 S2 -175.0(3)
C23 S2 C26 C25 -0.4(3)
C26 C25 C27 C28 50.9(4)
C24 C25 C27 C28 -124.5(3)
C26 C25 C27 C40 -131.5(4)
C24 C25 C27 C40 53.1(4)
C40 C27 C28 C29 -1.5(4)
C25 C27 C28 C29 176.2(3)
C27 C28 C29 C30 -0.1(5)
C28 C29 C30 C41 1.3(4)
C28 C29 C30 C31 -179.2(3)
C29 C30 C31 C32 -179.9(3)
C41 C30 C31 C32 -0.4(4)
C30 C31 C32 C33 0.9(5)
C31 C32 C33 C34 179.9(3)
C31 C32 C33 C42 -0.4(4)
C42 C33 C34 C35 0.9(5)
C32 C33 C34 C35 -179.4(3)
C33 C34 C35 C36 -0.2(5)
C34 C35 C36 C37 -0.3(5)
C35 C36 C37 C42 0.2(4)
C35 C36 C37 C38 -179.8(3)
C36 C37 C38 C39 179.3(3)
C42 C37 C38 C39 -0.8(4)
C37 C38 C39 C40 -0.2(4)
C28 C27 C40 C41 2.0(4)
C25 C27 C40 C41 -175.7(3)
C28 C27 C40 C39 -176.7(3)
C25 C27 C40 C39 5.7(4)
C38 C39 C40 C27 -179.9(3)
C38 C39 C40 C41 1.5(4)
C29 C30 C41 C40 -0.9(4)
C31 C30 C41 C40 179.6(3)
C29 C30 C41 C42 178.9(3)
C31 C30 C41 C42 -0.6(4)
C27 C40 C41 C30 -0.8(4)
C39 C40 C41 C30 177.9(2)
C27 C40 C41 C42 179.5(2)
C39 C40 C41 C42 -1.8(4)
C36 C37 C42 C41 -179.7(3)
C38 C37 C42 C41 0.3(4)
C36 C37 C42 C33 0.4(4)
C38 C37 C42 C33 -179.6(3)
C30 C41 C42 C37 -178.8(2)
C40 C41 C42 C37 1.0(4)
C30 C41 C42 C33 1.1(4)
C40 C41 C42 C33 -179.1(2)
C34 C33 C42 C37 -0.9(4)
C32 C33 C42 C37 179.3(2)
C34 C33 C42 C41 179.1(3)
C32 C33 C42 C41 -0.6(4)
C24 C23 C43 C44 132.0(7)
S2 C23 C43 C44 -47.1(8)
